data_7050333
loop_
_publ_author_name
'Liu Chong-Bo'
'Lin-Pei Jin'
'Shaozhe Lu'
'Chang-Yan Sun'

_publ_section_title
;
Supramolecular Architecture of New Lanthanide
Coordination Polymers of  2-Aminoterephthalic Acid and
1,10-Phenanthroline
;
_journal_name_full 'New J.Chem.(Nouv.J.Chim.)'
_journal_year 2004
_chemical_formula_sum 'C88 H66 N13 O25.5 Yb4'
_chemical_formula_weight 2405.70
_space_group_IT_number 14
_symmetry_cell_setting monoclinic
_symmetry_space_group_name_Hall '-P 2ybc'
_symmetry_space_group_name_H-M 'P 1 21/c 1'
_atom_sites_solution_hydrogens geom
_atom_sites_solution_primary direct
_atom_sites_solution_secondary difmap
_cell_angle_alpha 90.00
_cell_angle_beta 106.996(10)
_cell_angle_gamma 90.00
_cell_formula_units_Z 2
_cell_length_a 12.998(3)
_cell_length_b 15.816(3)
_cell_length_c 21.168(5)
_cell_measurement_reflns_used 859
_cell_measurement_temperature 293(2)
_cell_measurement_theta_max 24.25
_cell_measurement_theta_min 2.77
_cell_volume 4161.7(15)
_diffrn_ambient_temperature 293(2)
_diffrn_detector_area_resol_mean ?
_diffrn_measurement_device_type 'CCD area detector'
_diffrn_measurement_method 'phi and omega scans'
_diffrn_radiation_monochromator graphite
_diffrn_radiation_source 'fine-focus sealed tube'
_diffrn_radiation_type MoK\a
_diffrn_radiation_wavelength 0.71073
_diffrn_reflns_av_R_equivalents 0.0567
_diffrn_reflns_av_sigmaI/netI 0.0968
_diffrn_reflns_limit_h_max 12
_diffrn_reflns_limit_h_min -16
_diffrn_reflns_limit_k_max 19
_diffrn_reflns_limit_k_min -19
_diffrn_reflns_limit_l_max 26
_diffrn_reflns_limit_l_min -17
_diffrn_reflns_number 16441
_diffrn_reflns_theta_max 26.33
_diffrn_reflns_theta_min 2.01
_diffrn_standards_decay_% ?
_diffrn_standards_interval_count ?
_diffrn_standards_interval_time ?
_diffrn_standards_number ?
_exptl_absorpt_coefficient_mu 4.543
_exptl_absorpt_correction_T_max 1.000000
_exptl_absorpt_correction_T_min 0.672435
_exptl_absorpt_correction_type multi-scan
_exptl_absorpt_process_details SADABS
_exptl_crystal_colour ?
_exptl_crystal_density_diffrn 1.920
_exptl_crystal_density_meas ?
_exptl_crystal_density_method 'not measured'
_exptl_crystal_description ?
_exptl_crystal_F_000 2338
_exptl_crystal_size_max 0.26
_exptl_crystal_size_mid 0.20
_exptl_crystal_size_min 0.16
_refine_ls_extinction_coef ?
_refine_ls_extinction_method none
_refine_ls_goodness_of_fit_ref 0.974
_refine_ls_hydrogen_treatment mixed
_refine_ls_matrix_type full
_refine_ls_number_parameters 650
_refine_ls_number_reflns 8241
_refine_ls_number_restraints 8
_refine_ls_restrained_S_all 0.977
_refine_ls_R_factor_all 0.0910
_refine_ls_R_factor_gt 0.0431
_refine_ls_shift/su_max 0.001
_refine_ls_shift/su_mean 0.000
_refine_ls_structure_factor_coef Fsqd
_refine_ls_weighting_details 'calc w=1/[\s^2^(Fo^2^)+(0.0291P)^2^+0.0000P] where P=(Fo^2^+2Fc^2^)/3'
_refine_ls_weighting_scheme calc
_refine_ls_wR_factor_gt 0.0767
_refine_ls_wR_factor_ref 0.0901
_reflns_number_gt 5309
_reflns_number_total 8241
_reflns_threshold_expression >2sigma(I)
_cod_depositor_comments
;
The following automatic conversions were performed:
'_symmetry_cell_setting' value 'Monoclinic' changed to 'monoclinic'
according to '/home/saulius/struct/CIF-dictionaries/cif_core.dic'
dictionary named 'cif_core.dic' version 2.4.1 from
2010-06-29.

'_exptl_absorpt_correction_type' value 'MULTI-SCAN' changed
to 'multi-scan' according to
'/home/saulius/struct/CIF-dictionaries/cif_core.dic' dictionary named
'cif_core.dic' version 2.4.1 from 2010-06-29.

Automatic conversion script
Id: cif_fix_enum 1527 2010-12-29 10:47:43Z saulius 
;
_cod_original_sg_symbol_H-M 'P 21/c'
_cod_original_formula_sum 'C88 H66 N13 O25.50 Yb4'
_cod_database_code 7050333

loop_
_symmetry_equiv_pos_as_xyz
'x, y, z'
'-x, y+1/2, -z+1/2'
'-x, -y, -z'
'x, -y-1/2, z-1/2'

loop_
_atom_site_label
_atom_site_type_symbol
_atom_site_fract_x
_atom_site_fract_y
_atom_site_fract_z
_atom_site_U_iso_or_equiv
_atom_site_adp_type
_atom_site_occupancy
_atom_site_symmetry_multiplicity
_atom_site_calc_flag
_atom_site_refinement_flags
_atom_site_disorder_assembly
_atom_site_disorder_group
Yb1 Yb 0.36501(2) 0.57857(2) 0.219124(15) 0.02617(10) Uani 1 1 d . . .
Yb2 Yb 0.13272(2) 0.73061(2) 0.095736(16) 0.02559(10) Uani 1 1 d . . .
O1 O 0.5469(4) 0.5529(4) 0.2839(3) 0.0511(18) Uani 1 1 d . . .
O2 O 0.4788(4) 0.6796(4) 0.2868(3) 0.0399(15) Uani 1 1 d . . .
O3 O 1.0350(4) 0.6766(4) 0.5111(3) 0.0428(15) Uani 1 1 d . . .
O4 O 0.9715(4) 0.8045(4) 0.5125(3) 0.0432(15) Uani 1 1 d . . .
O5 O 0.1471(4) 0.8599(4) 0.1603(3) 0.0418(15) Uani 1 1 d . . .
O6 O 0.0166(4) 0.7696(4) 0.1554(3) 0.0485(16) Uani 1 1 d . . .
O7 O -0.0683(4) 1.1070(4) 0.3732(3) 0.0374(14) Uani 1 1 d . . .
O8 O -0.2105(4) 1.0223(4) 0.3412(2) 0.0343(14) Uani 1 1 d . . .
O9 O 0.4583(4) 0.6113(4) 0.1429(3) 0.0462(16) Uani 1 1 d . . .
O10 O 0.4109(4) 0.4788(4) 0.1495(3) 0.0369(14) Uani 1 1 d . . .
O12 O 0.6568(6) 0.4059(7) 0.2407(4) 0.134(4) Uani 1 1 d . . .
N1 N 0.3632(5) 0.4533(5) 0.2887(3) 0.0391(18) Uani 1 1 d . . .
N2 N 0.2584(5) 0.5979(4) 0.2998(3) 0.0313(16) Uani 1 1 d . . .
N3 N 0.2753(5) 0.8053(5) 0.0596(3) 0.0359(17) Uani 1 1 d . . .
N4 N 0.1951(5) 0.6517(5) 0.0146(3) 0.0351(17) Uani 1 1 d . . .
N51 N 0.7844(8) 0.8568(6) 0.4300(5) 0.038(3) Uani 0.60 1 d PD . .
H51A H 0.7314 0.8901 0.4125 0.045 Uiso 0.60 1 calc PR . .
H51B H 0.8424 0.8765 0.4570 0.045 Uiso 0.60 1 calc PR . .
N52 N 0.5989(19) 0.8077(15) 0.3512(14) 0.046(10) Uani 0.20 1 d PD . .
H52A H 0.5360 0.7975 0.3247 0.056 Uiso 0.20 1 calc PR . .
H52B H 0.6149 0.8578 0.3668 0.056 Uiso 0.20 1 calc PR . .
N53 N 0.9153(17) 0.5478(13) 0.4361(13) 0.042(11) Uani 0.20 1 d PD . .
H53A H 0.9775 0.5527 0.4648 0.050 Uiso 0.20 1 calc PR . .
H53B H 0.8943 0.4994 0.4184 0.050 Uiso 0.20 1 calc PR . .
N61 N 0.0703(10) 1.1032(7) 0.2971(7) 0.050(4) Uani 0.50 1 d PD . .
H61A H 0.1217 1.1187 0.2817 0.060 Uiso 0.50 1 calc PR . .
H61B H 0.0476 1.1368 0.3220 0.060 Uiso 0.50 1 calc PR . .
N62 N 0.141(2) 1.0154(17) 0.2159(15) 0.067(10) Uani 0.25 1 d PD . .
H62A H 0.1685 0.9910 0.1881 0.080 Uiso 0.25 1 calc PR . .
H62B H 0.1604 1.0661 0.2289 0.080 Uiso 0.25 1 calc PR . .
N63 N -0.094(2) 0.7694(10) 0.2450(16) 0.060(10) Uani 0.25 1 d PD . .
H63A H -0.1407 0.7551 0.2650 0.072 Uiso 0.25 1 calc PR . .
H63B H -0.0739 0.7332 0.2209 0.072 Uiso 0.25 1 calc PR . .
N71 N 0.5757(19) 0.6530(11) 0.0647(12) 0.071(10) Uani 0.325(12) 1 d PD . .
H71A H 0.5615 0.6687 0.1002 0.086 Uiso 0.325(12) 1 calc PR . .
H71B H 0.6129 0.6853 0.0471 0.086 Uiso 0.325(12) 1 calc PR . .
N72 N 0.635(3) 0.615(2) -0.0423(18) 0.048(14) Uani 0.175(12) 1 d PD . .
H72A H 0.6551 0.6059 -0.0767 0.058 Uiso 0.175(12) 1 calc PR . .
H72B H 0.6567 0.6599 -0.0188 0.058 Uiso 0.175(12) 1 calc PR . .
C1 C 0.4125(7) 0.3816(7) 0.2824(5) 0.055(3) Uani 1 1 d . . .
H1 H 0.4519 0.3798 0.2522 0.066 Uiso 1 1 calc R . .
C2 C 0.4084(9) 0.3083(7) 0.3189(6) 0.076(3) Uani 1 1 d . . .
H2 H 0.4428 0.2589 0.3124 0.091 Uiso 1 1 calc R . .
C3 C 0.3537(10) 0.3115(8) 0.3636(6) 0.082(4) Uani 1 1 d . . .
H3 H 0.3515 0.2641 0.3892 0.098 Uiso 1 1 calc R . .
C4 C 0.2992(8) 0.3856(7) 0.3722(5) 0.062(3) Uani 1 1 d . . .
C5 C 0.2395(10) 0.3933(9) 0.4193(6) 0.084(4) Uani 1 1 d . . .
H5 H 0.2387 0.3481 0.4473 0.101 Uiso 1 1 calc R . .
C6 C 0.1853(9) 0.4634(9) 0.4238(5) 0.072(3) Uani 1 1 d . . .
H6 H 0.1440 0.4653 0.4530 0.087 Uiso 1 1 calc R . .
C7 C 0.1900(7) 0.5356(7) 0.3845(4) 0.050(3) Uani 1 1 d . . .
C8 C 0.1344(7) 0.6112(8) 0.3865(5) 0.057(3) Uani 1 1 d . . .
H8 H 0.0931 0.6164 0.4155 0.068 Uiso 1 1 calc R . .
O11 O 0.2761(4) 0.6964(3) 0.1779(2) 0.0329(13) Uani 1 1 d . . .
H11A H 0.3078 0.7438 0.2017 0.040 Uiso 1 1 calc R . .
C9 C 0.1407(7) 0.6756(7) 0.3470(5) 0.055(3) Uani 1 1 d . . .
H9 H 0.1037 0.7257 0.3480 0.066 Uiso 1 1 calc R . .
C10 C 0.2039(6) 0.6668(6) 0.3038(4) 0.042(2) Uani 1 1 d . . .
H10 H 0.2075 0.7122 0.2766 0.050 Uiso 1 1 calc R . .
C11 C 0.2508(6) 0.5324(6) 0.3393(4) 0.032(2) Uani 1 1 d . . .
C12 C 0.3048(6) 0.4552(6) 0.3338(4) 0.039(2) Uani 1 1 d . . .
C13 C 0.3159(7) 0.8801(6) 0.0828(5) 0.052(3) Uani 1 1 d . . .
H13 H 0.2945 0.9045 0.1170 0.063 Uiso 1 1 calc R . .
C14 C 0.3896(8) 0.9235(7) 0.0579(6) 0.066(3) Uani 1 1 d . . .
H14 H 0.4145 0.9767 0.0739 0.079 Uiso 1 1 calc R . .
C15 C 0.4237(7) 0.8869(7) 0.0104(5) 0.065(3) Uani 1 1 d . . .
H15 H 0.4751 0.9140 -0.0050 0.078 Uiso 1 1 calc R . .
C16 C 0.3836(7) 0.8094(7) -0.0161(4) 0.047(2) Uani 1 1 d . . .
C17 C 0.4135(8) 0.7672(8) -0.0685(5) 0.062(3) Uani 1 1 d . . .
H17 H 0.4643 0.7917 -0.0859 0.074 Uiso 1 1 calc R . .
C18 C 0.3689(8) 0.6927(9) -0.0924(5) 0.066(3) Uani 1 1 d . . .
H18 H 0.3873 0.6683 -0.1276 0.079 Uiso 1 1 calc R . .
C19 C 0.2948(7) 0.6503(6) -0.0660(4) 0.044(2) Uani 1 1 d . . .
C20 C 0.2489(8) 0.5723(7) -0.0883(5) 0.060(3) Uani 1 1 d . . .
H20 H 0.2668 0.5456 -0.1228 0.072 Uiso 1 1 calc R . .
C21 C 0.1780(7) 0.5342(7) -0.0607(4) 0.055(3) Uani 1 1 d . . .
H21 H 0.1475 0.4820 -0.0756 0.066 Uiso 1 1 calc R . .
C22 C 0.1532(6) 0.5770(6) -0.0088(4) 0.045(2) Uani 1 1 d . . .
H22 H 0.1048 0.5519 0.0103 0.053 Uiso 1 1 calc R . .
C23 C 0.2661(6) 0.6871(6) -0.0130(4) 0.037(2) Uani 1 1 d . . .
C24 C 0.3105(6) 0.7694(6) 0.0112(4) 0.033(2) Uani 1 1 d . . .
C25 C 0.5571(6) 0.6281(6) 0.3034(4) 0.038(2) Uani 1 1 d . . .
C26 C 0.6644(6) 0.6573(6) 0.3486(4) 0.034(2) Uani 1 1 d . . .
C27 C 0.6785(6) 0.7400(6) 0.3696(4) 0.036(2) Uani 1 1 d D . .
C28 C 0.7759(6) 0.7672(6) 0.4140(4) 0.043(2) Uani 1 1 d D . .
C29 C 0.8572(6) 0.7066(6) 0.4375(4) 0.039(2) Uani 1 1 d . . .
C30 C 0.8441(6) 0.6229(6) 0.4173(4) 0.043(2) Uani 1 1 d D . .
C31 C 0.7471(6) 0.5991(6) 0.3713(4) 0.046(2) Uani 1 1 d . . .
H31 H 0.7379 0.5438 0.3558 0.055 Uiso 1 1 calc R . .
C32 C 0.9602(6) 0.7302(6) 0.4897(4) 0.037(2) Uani 1 1 d . . .
C33 C 0.0656(6) 0.8375(6) 0.1777(4) 0.038(2) Uani 1 1 d . . .
C34 C 0.0260(6) 0.8902(6) 0.2246(4) 0.036(2) Uani 1 1 d . . .
C35 C 0.0636(6) 0.9709(6) 0.2409(4) 0.037(2) Uani 1 1 d D . .
C36 C 0.0223(6) 1.0209(6) 0.2811(4) 0.038(2) Uani 1 1 d D . .
C37 C -0.0587(6) 0.9897(5) 0.3065(4) 0.0293(19) Uani 1 1 d . . .
C38 C -0.0928(6) 0.9053(5) 0.2926(4) 0.040(2) Uani 1 1 d . . .
H38 H -0.1438 0.8827 0.3107 0.048 Uiso 1 1 calc R . .
C39 C -0.0509(6) 0.8554(6) 0.2520(5) 0.043(2) Uani 1 1 d D . .
C40 C -0.1140(6) 1.0431(5) 0.3434(4) 0.0314(19) Uani 1 1 d . . .
C41 C 0.4474(6) 0.5363(6) 0.1204(4) 0.0314(19) Uani 1 1 d . . .
C42 C 0.4773(6) 0.5172(5) 0.0589(4) 0.0323(19) Uani 1 1 d . . .
C43 C 0.5372(6) 0.5734(6) 0.0350(4) 0.038(2) Uani 1 1 d D . .
C44 C 0.5622(6) 0.5562(6) -0.0236(4) 0.040(2) Uani 1 1 d D . .
O13 O 0.1933(10) 0.1798(10) 0.4144(7) 0.075(4) Uani 0.50 1 d P . .
O14 O 0.2842(19) 0.109(2) 0.3041(14) 0.077(9) Uani 0.25 1 d P . .
